data_7236080
loop_
_publ_author_name
'Tehrani, Alireza Azhdari'
'Abedi, Sedigheh'
'Morsali, Ali'
'Wang, Jun'
'Junk, Peter C.'

_publ_section_title
;
 Urea-containing metal-organic frameworks as heterogeneous organocatalysts
;
_journal_issue 40
_journal_name_full 'Journal of Materials Chemistry A'
_journal_page_first 20408
_journal_paper_doi 10.1039/C5TA03835A
_journal_volume 3
_journal_year 2015
_chemical_formula_moiety 'C21 H16 N3 O5 Zn'
_chemical_formula_sum 'C21 H16 N3 O5 Zn'
_chemical_formula_weight 455.74
_chemical_name_systematic TMU-19
_space_group_crystal_system orthorhombic
_space_group_IT_number 52
_space_group_name_Hall '-P 2a 2bc'
_space_group_name_H-M_alt 'P n n a'
_atom_sites_solution_hydrogens geom
_audit_creation_date 2014-12-16
_audit_creation_method
;
Olex2 1.2
(compiled 2014.11.28 svn.r3106 for OlexSys, GUI svn.r4959)
;
_audit_update_record
;
2015-01-04 deposited with the CCDC.
2015-08-20 downloaded from the CCDC.
;
_cell_angle_alpha 90
_cell_angle_beta 90
_cell_angle_gamma 90
_cell_formula_units_Z 8
_cell_length_a 21.035(4)
_cell_length_b 16.064(3)
_cell_length_c 29.891(6)
_cell_measurement_temperature 100(2)
_cell_volume 10100(3)
_computing_cell_refinement 'XDS (Kabsch, 1993)'
_computing_data_collection 'BluIce (McPhillips, 2002)'
_computing_data_reduction 'XDS (Kabsch, 1993)'
_computing_molecular_graphics 'Olex2 (Dolomanov et al., 2009)'
_computing_publication_material 'Olex2 (Dolomanov et al., 2009)'
_computing_structure_refinement 'SHELXL-2014 (Sheldrick, 2014)'
_computing_structure_solution 'SHELXS-97 (Sheldrick, 1997)'
_diffrn_ambient_temperature 100.15
_diffrn_measured_fraction_theta_full 0.994
_diffrn_measured_fraction_theta_max 0.994
_diffrn_measurement_device_type 'Bruker P4'
_diffrn_measurement_method '\w scans'
_diffrn_radiation_monochromator graphite
_diffrn_radiation_type MoK\a
_diffrn_radiation_wavelength 0.71073
_diffrn_reflns_av_R_equivalents 0.0674
_diffrn_reflns_av_unetI/netI 0.0326
_diffrn_reflns_Laue_measured_fraction_full 0.994
_diffrn_reflns_Laue_measured_fraction_max 0.994
_diffrn_reflns_limit_h_max 27
_diffrn_reflns_limit_h_min -27
_diffrn_reflns_limit_k_max 20
_diffrn_reflns_limit_k_min -20
_diffrn_reflns_limit_l_max 38
_diffrn_reflns_limit_l_min -38
_diffrn_reflns_number 81323
_diffrn_reflns_point_group_measured_fraction_full 0.994
_diffrn_reflns_point_group_measured_fraction_max 0.994
_diffrn_reflns_theta_full 27.500
_diffrn_reflns_theta_max 27.499
_diffrn_reflns_theta_min 1.439
_diffrn_source 'Australian Synchrotron'
_exptl_absorpt_coefficient_mu 0.502
_exptl_absorpt_correction_type multi-scan
_exptl_absorpt_process_details XDS
_exptl_crystal_colour colorless
_exptl_crystal_density_diffrn 0.599
_exptl_crystal_density_method 'not measured'
_exptl_crystal_description prism
_exptl_crystal_F_000 1864
_exptl_crystal_size_max 0.12
_exptl_crystal_size_mid 0.07
_exptl_crystal_size_min 0.05
_exptl_transmission_factor_max 0.975
_exptl_transmission_factor_min 0.942
_platon_squeeze_details
;
 Spek, A.L. (1990), Acta Cryst. A46, C-34
;
_refine_diff_density_max 1.590
_refine_diff_density_min -1.213
_refine_diff_density_rms 0.081
_refine_ls_extinction_coef 0.029(2)
_refine_ls_extinction_expression Fc^*^=kFc[1+0.001xFc^2^\l^3^/sin(2\q)]^-1/4^
_refine_ls_extinction_method SHELXL
_refine_ls_goodness_of_fit_ref 1.103
_refine_ls_hydrogen_treatment constr
_refine_ls_matrix_type full
_refine_ls_number_parameters 308
_refine_ls_number_reflns 11539
_refine_ls_number_restraints 7
_refine_ls_restrained_S_all 1.112
_refine_ls_R_factor_all 0.0903
_refine_ls_R_factor_gt 0.0786
_refine_ls_shift/su_max 0.012
_refine_ls_shift/su_mean 0.001
_refine_ls_structure_factor_coef Fsqd
_refine_ls_weighting_details 'w=1/[\s^2^(Fo^2^)+(0.1695P)^2^+1.4959P] where P=(Fo^2^+2Fc^2^)/3'
_refine_ls_weighting_scheme calc
_refine_ls_wR_factor_gt 0.2428
_refine_ls_wR_factor_ref 0.2532
_reflns_Friedel_coverage 0.000
_reflns_number_gt 8725
_reflns_number_total 11539
_reflns_threshold_expression 'I > 2\s(I)'
_cod_data_source_file c5ta03835a2.cif
_cod_data_source_block TMU-19
_cod_database_code 7236080
_shelxl_version_number 2014/6
_shelx_space_group_comment
;
The symmetry employed for this shelxl refinement is uniquely defined
by the following loop, which should always be used as a source of
symmetry information in preference to the above space-group names.
They are only intended as comments.
;
_shelx_estimated_absorpt_t_max 0.975
_shelx_estimated_absorpt_t_min 0.942
_olex2_refinement_description
;
1. Fixed Uiso
 At 1.2 times of:
  All C(H) groups, All C(H,H) groups, All N(H) groups
2. Restrained distances
 C17-C21 \\sim C16-C22
 with sigma of 0.02
 C19-C21 \\sim C20-C22
 with sigma of 0.02
 C17-C23 \\sim C16-C24
 with sigma of 0.02
3. Restrained planarity
 N3, C21, C22, C23, C24, C18, C25
 with sigma of 0.1
4. Others
 Fixed Sof: C19(0.5) H19(0.5) C20(0.5) H20(0.5) C24(0.5) H24(0.5) C16(0.5)
 H16(0.5) C17(0.5) H17(0.5) C23(0.5) H23(0.5) C22(0.5) H22(0.5) C21(0.5)
 H21(0.5)
5.a Secondary CH2 refined with riding coordinates:
 C25(H25A,H25B)
5.b Aromatic/amide H refined with riding coordinates:
 C11(H11), C3(H3), C10(H10), N1(H1), C13(H13), N2(H2), C7(H7), C6(H6), C4(H4),
 C19(H19), C20(H20), C14(H14), C24(H24), C16(H16), C17(H17), C23(H23), C22(H22),
  C21(H21)
;
_olex2_submission_special_instructions 'No special instructions were received'

loop_
_space_group_symop_operation_xyz
'x, y, z'
'-x+1/2, -y, z'
'x, -y+1/2, -z+1/2'
'-x+1/2, y+1/2, -z+1/2'
'-x, -y, -z'
'x-1/2, y, -z'
'-x, y-1/2, z-1/2'
'x-1/2, -y-1/2, z-1/2'

loop_
_atom_site_label
_atom_site_type_symbol
_atom_site_fract_x
_atom_site_fract_y
_atom_site_fract_z
_atom_site_U_iso_or_equiv
_atom_site_adp_type
_atom_site_occupancy
_atom_site_site_symmetry_order
_atom_site_calc_flag
_atom_site_refinement_flags_posn
_atom_site_refinement_flags_occupancy
_atom_site_disorder_assembly
_atom_site_disorder_group
Zn1 Zn 0.88087(2) 0.33860(2) 0.73825(2) 0.04125(17) Uani 1 1 d . . . .
O5 O 1.31392(10) 0.30482(12) 0.30690(6) 0.0581(5) Uani 1 1 d . . . .
O1 O 0.94640(11) 0.30346(14) 0.69250(7) 0.0662(6) Uani 1 1 d . . . .
C15 C 1.29986(13) 0.22948(14) 0.31303(8) 0.0490(6) Uani 1 1 d . . . .
C12 C 1.26103(16) 0.20858(19) 0.35390(9) 0.0638(8) Uani 1 1 d . . . .
C1 C 0.96479(15) 0.23125(17) 0.68839(9) 0.0568(6) Uani 1 1 d . . . .
C2 C 1.00860(18) 0.20972(16) 0.65095(10) 0.0675(9) Uani 1 1 d . . . .
C11 C 1.2413(2) 0.2701(2) 0.38331(11) 0.0795(10) Uani 1 1 d . . . .
H11 H 1.2506 0.3266 0.3767 0.095 Uiso 1 1 calc R . . .
C3 C 1.0284(2) 0.27032(19) 0.62115(12) 0.0925(14) Uani 1 1 d . . . .
H3 H 1.0160 0.3264 0.6263 0.111 Uiso 1 1 calc R . . .
C10 C 1.2084(3) 0.2510(2) 0.42214(13) 0.1009(16) Uani 1 1 d . . . .
H10 H 1.1936 0.2942 0.4412 0.121 Uiso 1 1 calc R . . .
O4 O 1.31612(13) 0.16985(12) 0.28821(7) 0.0673(6) Uani 1 1 d . . . .
O2 O 0.94856(13) 0.17251(12) 0.71371(8) 0.0704(7) Uani 1 1 d . . . .
O3 O 1.13412(17) 0.2655(2) 0.50153(10) 0.1192(14) Uani 1 1 d . . . .
N1 N 1.1202(3) 0.1441(3) 0.53991(17) 0.151(3) Uani 1 1 d . . . .
H1 H 1.1293 0.0907 0.5388 0.181 Uiso 1 1 calc R . . .
C5 C 1.0853(3) 0.1718(2) 0.57756(15) 0.1053(18) Uani 1 1 d . . . .
C13 C 1.2474(3) 0.12624(17) 0.36378(13) 0.1052(17) Uani 1 1 d . . . .
H13 H 1.2602 0.0831 0.3440 0.126 Uiso 1 1 calc R . . .
N2 N 1.1668(3) 0.14431(19) 0.47174(15) 0.160(3) Uani 1 1 d . . . .
H2 H 1.1634 0.0902 0.4756 0.192 Uiso 1 1 calc R . . .
C9 C 1.1974(3) 0.1689(2) 0.43287(16) 0.118(2) Uani 1 1 d . . . .
C7 C 1.0296(3) 0.1313(2) 0.64384(16) 0.127(2) Uani 1 1 d . . . .
H7 H 1.0185 0.0893 0.6648 0.152 Uiso 1 1 calc R . . .
C6 C 1.0666(3) 0.1097(2) 0.60715(17) 0.140(3) Uani 1 1 d . . . .
H6 H 1.0790 0.0536 0.6024 0.168 Uiso 1 1 calc R . . .
C4 C 1.0658(3) 0.2527(2) 0.58391(14) 0.117(2) Uani 1 1 d . . . .
H4 H 1.0776 0.2953 0.5635 0.140 Uiso 1 1 calc R . . .
C19 C 0.8224(4) 0.5932(3) 0.7416(3) 0.073(2) Uani 0.5 1 d D P A 1
H19 H 0.7841 0.6216 0.7487 0.088 Uiso 0.5 1 calc R P A 1
C8 C 1.1412(3) 0.1923(3) 0.50505(16) 0.125(2) Uani 1 1 d . . . .
C25 C 0.8701(3) 0.7310(2) 0.7280(2) 0.146(3) Uani 1 1 d . . . .
H25A H 0.9070 0.7520 0.7108 0.175 Uiso 1 1 calc R . . .
H25B H 0.8310 0.7479 0.7119 0.175 Uiso 1 1 calc R . . .
C20 C 0.8241(3) 0.5064(3) 0.7440(2) 0.0524(12) Uani 0.5 1 d D P A 1
H20 H 0.7874 0.4766 0.7533 0.063 Uiso 0.5 1 calc R P A 1
C14 C 1.2147(3) 0.1076(2) 0.40297(17) 0.148(3) Uani 1 1 d . . . .
H14 H 1.2040 0.0513 0.4093 0.177 Uiso 1 1 calc R . . .
C24 C 0.8402(3) 0.5056(3) 0.7079(3) 0.0710(19) Uani 0.5 1 d D P A 2
H24 H 0.8141 0.4746 0.6880 0.085 Uiso 0.5 1 calc R P A 2
C16 C 0.9282(3) 0.5087(3) 0.7187(2) 0.0685(18) Uani 0.5 1 d D P A 1
H16 H 0.9646 0.4792 0.7087 0.082 Uiso 0.5 1 calc R P A 1
C17 C 0.9295(3) 0.5924(3) 0.7178(4) 0.094(3) Uani 0.5 1 d D P A 1
H17 H 0.9671 0.6213 0.7095 0.113 Uiso 0.5 1 calc R P A 1
C23 C 0.8343(4) 0.5917(4) 0.7069(3) 0.080(2) Uani 0.5 1 d D P A 2
H23 H 0.8018 0.6171 0.6896 0.096 Uiso 0.5 1 calc R P A 2
C22 C 0.8958(7) 0.5064(7) 0.7690(4) 0.167(8) Uani 0.5 1 d D P A 2
H22 H 0.9117 0.4768 0.7941 0.200 Uiso 0.5 1 calc R P A 2
C21 C 0.8920(8) 0.5915(9) 0.7709(5) 0.196(10) Uani 0.5 1 d D P A 2
H21 H 0.9013 0.6207 0.7977 0.235 Uiso 0.5 1 calc R P A 2
C18 C 0.8731(2) 0.6369(2) 0.72967(17) 0.1027(18) Uani 1 1 d . . . .
N3 N 0.87774(11) 0.46460(15) 0.73313(8) 0.0524(6) Uani 1 1 d . . . .

loop_
_atom_site_aniso_label
_atom_site_aniso_U_11
_atom_site_aniso_U_22
_atom_site_aniso_U_33
_atom_site_aniso_U_23
_atom_site_aniso_U_13
_atom_site_aniso_U_12
Zn1 0.0698(3) 0.0209(2) 0.0331(2) -0.00035(8) -0.00027(10) 0.00070(9)
O5 0.0861(13) 0.0421(10) 0.0461(10) -0.0040(8) 0.0154(9) -0.0014(9)
O1 0.0931(14) 0.0551(12) 0.0503(11) 0.0173(9) 0.0195(10) 0.0134(11)
C15 0.0772(16) 0.0264(10) 0.0435(12) 0.0094(9) 0.0080(11) 0.0049(10)
C12 0.089(2) 0.0517(16) 0.0501(14) 0.0097(12) 0.0256(14) 0.0089(14)
C1 0.0794(18) 0.0437(14) 0.0472(13) -0.0020(11) 0.0149(12) 0.0001(12)
C2 0.114(2) 0.0270(11) 0.0615(16) 0.0004(11) 0.0332(17) -0.0002(13)
C11 0.123(3) 0.0484(16) 0.0676(18) 0.0039(14) 0.0414(19) 0.0043(17)
C3 0.157(4) 0.0333(14) 0.087(2) 0.0128(14) 0.065(2) 0.0240(18)
C10 0.166(4) 0.0462(18) 0.090(2) -0.0044(18) 0.070(3) 0.003(2)
O4 0.1084(17) 0.0408(10) 0.0526(11) 0.0032(8) 0.0298(12) 0.0063(10)
O2 0.1155(18) 0.0344(10) 0.0612(12) -0.0051(8) 0.0362(13) -0.0107(10)
O3 0.188(4) 0.0683(18) 0.101(2) 0.0149(15) 0.092(2) 0.0188(17)
N1 0.244(6) 0.082(2) 0.128(4) 0.025(2) 0.134(4) 0.038(3)
C5 0.174(4) 0.055(2) 0.087(3) 0.0113(18) 0.080(3) 0.012(2)
C13 0.200(4) 0.0237(13) 0.092(3) 0.0137(14) 0.082(3) 0.0129(18)
N2 0.296(6) 0.0358(14) 0.148(4) 0.0133(18) 0.163(4) 0.018(2)
C9 0.209(5) 0.0469(18) 0.100(3) 0.0090(18) 0.102(4) 0.013(2)
C7 0.210(5) 0.059(2) 0.111(3) 0.032(2) 0.104(4) 0.032(3)
C6 0.257(6) 0.0352(16) 0.126(4) 0.0136(19) 0.126(4) 0.020(3)
C4 0.190(5) 0.063(2) 0.098(3) 0.020(2) 0.087(3) 0.018(3)
C19 0.117(6) 0.019(2) 0.083(5) -0.012(3) 0.005(4) 0.009(3)
C8 0.206(5) 0.063(3) 0.106(3) 0.017(2) 0.102(4) 0.022(3)
C25 0.243(7) 0.0190(16) 0.177(5) -0.001(2) -0.115(5) 0.009(2)
C20 0.070(3) 0.023(2) 0.064(3) 0.000(2) 0.012(3) 0.001(2)
C14 0.274(7) 0.0380(17) 0.131(4) 0.018(2) 0.138(5) 0.022(3)
C24 0.093(4) 0.025(2) 0.095(5) 0.007(3) -0.033(4) 0.001(2)
C16 0.083(4) 0.019(2) 0.104(5) -0.001(3) 0.030(4) -0.001(2)
C17 0.084(4) 0.018(2) 0.181(9) 0.018(4) 0.029(5) -0.005(2)
C23 0.105(5) 0.028(3) 0.106(6) -0.001(3) -0.037(5) 0.008(3)
C22 0.288(18) 0.064(6) 0.149(11) -0.001(6) -0.130(13) 0.006(8)
C21 0.32(2) 0.069(8) 0.199(17) -0.008(8) -0.136(17) -0.003(9)
C18 0.165(4) 0.0179(14) 0.126(4) -0.0081(18) -0.068(3) 0.0056(18)
N3 0.0824(16) 0.0290(11) 0.0460(12) 0.0036(9) -0.0067(9) -0.0003(9)

loop_
_atom_type_symbol
_atom_type_description
_atom_type_scat_dispersion_real
_atom_type_scat_dispersion_imag
_atom_type_scat_source
C C 0.0033 0.0016 'International Tables Vol C Tables 4.2.6.8 and 6.1.1.4'
H H 0.0000 0.0000 'International Tables Vol C Tables 4.2.6.8 and 6.1.1.4'
N N 0.0061 0.0033 'International Tables Vol C Tables 4.2.6.8 and 6.1.1.4'
O O 0.0106 0.0060 'International Tables Vol C Tables 4.2.6.8 and 6.1.1.4'
Zn Zn 0.2839 1.4301 'International Tables Vol C Tables 4.2.6.8 and 6.1.1.4'

loop_
_geom_angle_atom_site_label_1
_geom_angle_atom_site_label_2
_geom_angle_atom_site_label_3
_geom_angle
_geom_angle_site_symmetry_1
_geom_angle_site_symmetry_3
O5 Zn1 Zn1 84.23(5) 6_556 3_556
O5 Zn1 O4 90.32(11) 6_556 8_566
O5 Zn1 O2 159.35(8) 6_556 3_556
O5 Zn1 N3 101.21(8) 6_556 .
O1 Zn1 Zn1 83.74(6) . 3_556
O1 Zn1 O5 87.05(10) . 6_556
O1 Zn1 O4 159.75(8) . 8_566
O1 Zn1 O2 88.61(11) . 3_556
O1 Zn1 N3 104.44(9) . .
O4 Zn1 Zn1 76.02(6) 8_566 3_556
O4 Zn1 O2 86.81(13) 8_566 3_556
O4 Zn1 N3 95.77(9) 8_566 .
O2 Zn1 Zn1 75.24(6) 3_556 3_556
O2 Zn1 N3 99.42(8) 3_556 .
N3 Zn1 Zn1 170.29(7) . 3_556
C15 O5 Zn1 121.20(17) . 6_656
C1 O1 Zn1 123.07(18) . .
O5 C15 C12 117.3(2) . .
O4 C15 O5 125.6(2) . .
O4 C15 C12 117.1(2) . .
C11 C12 C15 121.2(3) . .
C13 C12 C15 119.9(3) . .
C13 C12 C11 118.9(3) . .
O1 C1 C2 119.3(2) . .
O1 C1 O2 124.3(3) . .
O2 C1 C2 116.5(2) . .
C3 C2 C1 120.4(2) . .
C7 C2 C1 122.4(3) . .
C7 C2 C3 117.1(3) . .
C12 C11 H11 119.2 . .
C10 C11 C12 121.6(3) . .
C10 C11 H11 119.2 . .
C2 C3 H3 118.6 . .
C2 C3 C4 122.8(3) . .
C4 C3 H3 118.6 . .
C11 C10 H10 120.3 . .
C9 C10 C11 119.4(3) . .
C9 C10 H10 120.3 . .
C15 O4 Zn1 131.91(18) . 8_665
C1 O2 Zn1 133.0(2) . 3_556
C5 N1 H1 116.8 . .
C8 N1 H1 116.8 . .
C8 N1 C5 126.4(4) . .
C6 C5 N1 115.3(3) . .
C4 C5 N1 124.1(3) . .
C4 C5 C6 120.4(3) . .
C12 C13 H13 120.4 . .
C12 C13 C14 119.2(3) . .
C14 C13 H13 120.4 . .
C9 N2 H2 115.4 . .
C8 N2 H2 115.4 . .
C8 N2 C9 129.2(3) . .
C10 C9 N2 123.1(3) . .
C10 C9 C14 119.2(3) . .
C14 C9 N2 117.5(3) . .
C2 C7 H7 118.7 . .
C2 C7 C6 122.7(3) . .
C6 C7 H7 118.7 . .
C5 C6 C7 118.8(3) . .
C5 C6 H6 120.6 . .
C7 C6 H6 120.6 . .
C3 C4 H4 121.0 . .
C5 C4 C3 118.1(3) . .
C5 C4 H4 121.0 . .
C20 C19 H19 119.3 . .
C18 C19 H19 119.3 . .
C18 C19 C20 121.5(6) . .
O3 C8 N1 125.8(4) . .
O3 C8 N2 122.8(4) . .
N2 C8 N1 111.1(4) . .
C25 C25 H25A 109.0 3_566 .
C25 C25 H25B 109.0 3_566 .
C25 C25 C18 113.0(6) 3_566 .
H25A C25 H25B 107.8 . .
C18 C25 H25A 109.0 . .
C18 C25 H25B 109.0 . .
C19 C20 H20 119.9 . .
N3 C20 C19 120.3(5) . .
N3 C20 H20 119.9 . .
C13 C14 H14 119.3 . .
C9 C14 C13 121.5(3) . .
C9 C14 H14 119.3 . .
C23 C24 H24 117.2 . .
N3 C24 H24 117.2 . .
N3 C24 C23 125.6(6) . .
C17 C16 H16 118.3 . .
C17 C16 N3 123.3(5) . .
N3 C16 H16 118.3 . .
C16 C17 H17 120.8 . .
C16 C17 C18 118.5(5) . .
C18 C17 H17 120.8 . .
C24 C23 H23 120.2 . .
C18 C23 C24 119.6(6) . .
C18 C23 H23 120.2 . .
C21 C22 H22 119.2 . .
N3 C22 H22 119.2 . .
N3 C22 C21 121.6(9) . .
C22 C21 H21 120.9 . .
C22 C21 C18 118.1(10) . .
C18 C21 H21 120.9 . .
C19 C18 C25 120.2(5) . .
C19 C18 C17 118.0(4) . .
C17 C18 C25 121.7(5) . .
C23 C18 C25 121.2(4) . .
C23 C18 C21 109.4(7) . .
C21 C18 C25 122.0(6) . .
C20 N3 Zn1 120.3(3) . .
C24 N3 Zn1 125.4(3) . .
C24 N3 C22 113.3(6) . .
C16 N3 Zn1 121.5(3) . .
C16 N3 C20 118.2(4) . .
C22 N3 Zn1 115.9(5) . .

loop_
_geom_bond_atom_site_label_1
_geom_bond_atom_site_label_2
_geom_bond_distance
_geom_bond_site_symmetry_2
Zn1 Zn1 2.9319(8) 3_556
Zn1 O5 2.0247(19) 6_556
Zn1 O1 2.022(2) .
Zn1 O4 2.026(2) 8_566
Zn1 O2 2.030(2) 3_556
Zn1 N3 2.031(3) .
O5 Zn1 2.0247(19) 6_656
O5 C15 1.259(3) .
O1 C1 1.229(3) .
C15 C12 1.508(3) .
C15 O4 1.259(3) .
C12 C11 1.386(4) .
C12 C13 1.385(4) .
C1 C2 1.490(4) .
C1 O2 1.257(3) .
C2 C3 1.384(4) .
C2 C7 1.351(5) .
C11 H11 0.9500 .
C11 C10 1.385(4) .
C3 H3 0.9500 .
C3 C4 1.392(5) .
C10 H10 0.9500 .
C10 C9 1.377(5) .
O4 Zn1 2.026(2) 8_665
O2 Zn1 2.030(2) 3_556
O3 C8 1.189(5) .
N1 H1 0.8800 .
N1 C5 1.415(5) .
N1 C8 1.372(5) .
C5 C6 1.389(5) .
C5 C4 1.376(5) .
C13 H13 0.9500 .
C13 C14 1.391(5) .
N2 H2 0.8800 .
N2 C9 1.385(5) .
N2 C8 1.370(5) .
C9 C14 1.379(5) .
C7 H7 0.9500 .
C7 C6 1.390(5) .
C6 H6 0.9500 .
C4 H4 0.9500 .
C19 H19 0.9500 .
C19 C20 1.396(7) .
C19 C18 1.325(10) .
C25 C25 1.452(11) 3_566
C25 H25A 0.9900 .
C25 H25B 0.9900 .
C25 C18 1.514(5) .
C20 H20 0.9500 .
C20 N3 1.353(6) .
C14 H14 0.9500 .
C24 H24 0.9500 .
C24 C23 1.389(8) .
C24 N3 1.276(6) .
C16 H16 0.9500 .
C16 C17 1.345(7) .
C16 N3 1.346(6) .
C17 H17 0.9500 .
C17 C18 1.429(8) .
C23 H23 0.9500 .
C23 C18 1.286(8) .
C22 H22 0.9500 .
C22 C21 1.370(17) .
C22 N3 1.321(11) .
C21 H21 0.9500 .
C21 C18 1.485(14) .

loop_
_platon_squeeze_void_nr
_platon_squeeze_void_average_x
_platon_squeeze_void_average_y
_platon_squeeze_void_average_z
_platon_squeeze_void_volume
_platon_squeeze_void_count_electrons
1 -0.001 -0.019 -0.004 6744 815
